data_2207030
loop_
_publ_author_name
'Wu-Jun Zhang'
'Ming Lu'
'Da-Chang Li'
'Chun-Bao Li'

_publ_section_title
;
 2,3,4-Trimethoxy-6-methylbenzaldehyde
;
_journal_coeditor_code OB6571
_journal_issue 10
_journal_name_full 'Acta Crystallographica Section E'
_journal_page_first o3222
_journal_page_last o3223
_journal_paper_doi 10.1107/S1600536805027273
_journal_volume 61
_journal_year 2005
_chemical_formula_iupac 'C11 H14 O4'
_chemical_formula_moiety 'C11 H14 O4'
_chemical_formula_sum 'C11 H14 O4'
_chemical_formula_weight 210.22
_chemical_melting_point 333
_chemical_name_systematic
;
2,3,4-trimethoxy-6-methylbenzaldehyde
;
_space_group_IT_number 14
_symmetry_cell_setting monoclinic
_symmetry_space_group_name_Hall '-P 2yn'
_symmetry_space_group_name_H-M 'P 1 21/n 1'
_atom_sites_solution_hydrogens geom
_atom_sites_solution_primary direct
_atom_sites_solution_secondary difmap
_audit_creation_method SHELXL97
_cell_angle_alpha 90.00
_cell_angle_beta 92.329(3)
_cell_angle_gamma 90.00
_cell_formula_units_Z 4
_cell_length_a 9.239(2)
_cell_length_b 7.3884(15)
_cell_length_c 15.649(3)
_cell_measurement_reflns_used 1636
_cell_measurement_temperature 294(2)
_cell_measurement_theta_max 26.26
_cell_measurement_theta_min 2.61
_cell_volume 1067.3(4)
_computing_cell_refinement 'SAINT (Bruker, 1997)'
_computing_data_collection 'SMART (Bruker, 1997)'
_computing_data_reduction SAINT
_computing_molecular_graphics 'SHELXTL (Bruker, 1997)'
_computing_publication_material SHELXTL
_computing_structure_refinement 'SHELXL97 (Sheldrick, 1997)'
_computing_structure_solution 'SHELXS97 (Sheldrick, 1997)'
_diffrn_ambient_temperature 294(2)
_diffrn_measured_fraction_theta_full 0.998
_diffrn_measured_fraction_theta_max 0.998
_diffrn_measurement_device_type 'Bruker SMART CCD area-detector'
_diffrn_measurement_method '\f and \w'
_diffrn_radiation_monochromator graphite
_diffrn_radiation_source 'fine-focus sealed tube'
_diffrn_radiation_type MoK\a
_diffrn_radiation_wavelength 0.71073
_diffrn_reflns_av_R_equivalents 0.0352
_diffrn_reflns_av_sigmaI/netI 0.0440
_diffrn_reflns_limit_h_max 11
_diffrn_reflns_limit_h_min -11
_diffrn_reflns_limit_k_max 4
_diffrn_reflns_limit_k_min -9
_diffrn_reflns_limit_l_max 19
_diffrn_reflns_limit_l_min -19
_diffrn_reflns_number 5806
_diffrn_reflns_theta_full 26.39
_diffrn_reflns_theta_max 26.39
_diffrn_reflns_theta_min 2.52
_exptl_absorpt_coefficient_mu 0.099
_exptl_absorpt_correction_T_max 0.988
_exptl_absorpt_correction_T_min 0.972
_exptl_absorpt_correction_type multi-scan
_exptl_absorpt_process_details '(SADABS; Sheldrick, 1996)'
_exptl_crystal_colour colourless
_exptl_crystal_density_diffrn 1.308
_exptl_crystal_density_method 'not measured'
_exptl_crystal_description prism
_exptl_crystal_F_000 448
_exptl_crystal_size_max 0.20
_exptl_crystal_size_mid 0.14
_exptl_crystal_size_min 0.12
_refine_diff_density_max 0.180
_refine_diff_density_min -0.141
_refine_ls_extinction_coef 0.019(3)
_refine_ls_extinction_expression Fc^*^=kFc[1+0.001xFc^2^\l^3^/sin(2\q)]^-1/4^
_refine_ls_extinction_method 'SHELXL97 (Sheldrick, 1997)'
_refine_ls_goodness_of_fit_ref 1.026
_refine_ls_hydrogen_treatment constr
_refine_ls_matrix_type full
_refine_ls_number_parameters 141
_refine_ls_number_reflns 2180
_refine_ls_number_restraints 0
_refine_ls_restrained_S_all 1.026
_refine_ls_R_factor_all 0.0746
_refine_ls_R_factor_gt 0.0406
_refine_ls_shift/su_max 0.002
_refine_ls_shift/su_mean 0.000
_refine_ls_structure_factor_coef Fsqd
_refine_ls_weighting_details 'calc w = 1/[\s^2^(Fo^2^)+(0.0548P)^2^+0.1632P] where P = (Fo^2^+2Fc^2^)/3'
_refine_ls_weighting_scheme calc
_refine_ls_wR_factor_gt 0.1024
_refine_ls_wR_factor_ref 0.1193
_reflns_number_gt 1368
_reflns_number_total 2180
_reflns_threshold_expression I>2\s(I)
_cod_data_source_file ob6571.cif
_cod_data_source_block I
_cod_original_sg_symbol_H-M 'P 21/n'
_cod_database_code 2207030
_cod_database_fobs_code 2207030

loop_
_symmetry_equiv_pos_as_xyz
'x, y, z'
'-x+1/2, y+1/2, -z+1/2'
'-x, -y, -z'
'x-1/2, -y-1/2, z-1/2'

loop_
_atom_site_label
_atom_site_fract_x
_atom_site_fract_y
_atom_site_fract_z
_atom_site_U_iso_or_equiv
_atom_site_adp_type
_atom_site_calc_flag
_atom_site_refinement_flags
_atom_site_occupancy
_atom_site_type_symbol
O1 0.9270(2) 1.0152(2) 0.77398(10) 0.0831(6) Uani d . 1 O
O2 0.76757(13) 1.30037(15) 0.96232(8) 0.0464(4) Uani d . 1 O
O3 0.68164(13) 1.16631(16) 1.11355(8) 0.0450(4) Uani d . 1 O
O4 0.71589(14) 0.80823(16) 1.14992(7) 0.0464(4) Uani d . 1 O
C1 0.84417(18) 1.0060(2) 0.91665(10) 0.0360(4) Uani d . 1 C
C2 0.78117(18) 1.1171(2) 0.97772(11) 0.0355(4) Uani d . 1 C
C3 0.73641(18) 1.0493(2) 1.05455(10) 0.0347(4) Uani d . 1 C
C4 0.75796(18) 0.8652(2) 1.07244(10) 0.0344(4) Uani d . 1 C
C5 0.82038(18) 0.7543(2) 1.01232(10) 0.0360(4) Uani d . 1 C
H5 0.8334 0.6321 1.0246 0.043 Uiso calc R 1 H
C6 0.86381(17) 0.8208(2) 0.93433(11) 0.0362(4) Uani d . 1 C
C7 0.8869(2) 1.0905(3) 0.83628(13) 0.0536(5) Uani d . 1 C
H7 0.8822 1.2161 0.8338 0.064 Uiso calc R 1 H
C8 0.6294(2) 1.3537(3) 0.92771(15) 0.0657(6) Uani d . 1 C
H8A 0.6117 1.2961 0.8733 0.099 Uiso calc R 1 H
H8B 0.6274 1.4827 0.9204 0.099 Uiso calc R 1 H
H8C 0.5559 1.3183 0.9660 0.099 Uiso calc R 1 H
C9 0.5329(2) 1.1366(3) 1.13409(13) 0.0569(6) Uani d . 1 C
H9A 0.4741 1.1285 1.0822 0.085 Uiso calc R 1 H
H9B 0.5001 1.2356 1.1680 0.085 Uiso calc R 1 H
H9C 0.5256 1.0259 1.1657 0.085 Uiso calc R 1 H
C10 0.7364(2) 0.6215(3) 1.17200(12) 0.0563(6) Uani d . 1 C
H10A 0.6881 0.5468 1.1295 0.084 Uiso calc R 1 H
H10B 0.6969 0.5986 1.2268 0.084 Uiso calc R 1 H
H10C 0.8381 0.5940 1.1745 0.084 Uiso calc R 1 H
C11 0.9311(2) 0.6907(3) 0.87325(12) 0.0526(5) Uani d . 1 C
H11A 0.9417 0.5742 0.9000 0.079 Uiso calc R 1 H
H11B 1.0245 0.7349 0.8585 0.079 Uiso calc R 1 H
H11C 0.8699 0.6800 0.8224 0.079 Uiso calc R 1 H

loop_
_atom_site_aniso_label
_atom_site_aniso_U_11
_atom_site_aniso_U_22
_atom_site_aniso_U_33
_atom_site_aniso_U_12
_atom_site_aniso_U_13
_atom_site_aniso_U_23
O1 0.1234(15) 0.0748(12) 0.0537(9) 0.0023(10) 0.0356(9) 0.0043(8)
O2 0.0505(8) 0.0289(7) 0.0594(8) -0.0021(5) -0.0023(6) 0.0041(6)
O3 0.0481(8) 0.0391(7) 0.0482(7) -0.0006(6) 0.0080(6) -0.0137(6)
O4 0.0600(9) 0.0414(8) 0.0383(7) 0.0038(6) 0.0086(6) 0.0053(6)
C1 0.0352(10) 0.0356(10) 0.0371(9) -0.0056(7) 0.0017(8) 0.0011(7)
C2 0.0355(10) 0.0267(9) 0.0438(10) -0.0039(7) -0.0026(8) 0.0011(8)
C3 0.0341(9) 0.0326(10) 0.0371(9) -0.0018(7) 0.0009(7) -0.0070(7)
C4 0.0351(10) 0.0344(10) 0.0336(9) -0.0025(7) -0.0009(7) 0.0024(7)
C5 0.0380(10) 0.0274(9) 0.0426(10) 0.0016(7) 0.0008(8) 0.0018(7)
C6 0.0320(9) 0.0363(10) 0.0403(10) -0.0020(7) 0.0022(7) -0.0056(8)
C7 0.0619(14) 0.0480(12) 0.0519(12) -0.0033(10) 0.0133(10) 0.0047(10)
C8 0.0664(15) 0.0439(13) 0.0854(16) 0.0065(10) -0.0135(12) 0.0110(11)
C9 0.0528(14) 0.0591(14) 0.0594(13) 0.0078(10) 0.0108(10) -0.0120(10)
C10 0.0716(15) 0.0469(13) 0.0508(11) 0.0065(10) 0.0075(10) 0.0184(10)
C11 0.0587(13) 0.0459(12) 0.0543(12) 0.0020(9) 0.0142(10) -0.0077(9)

loop_
_atom_type_symbol
_atom_type_description
_atom_type_scat_dispersion_real
_atom_type_scat_dispersion_imag
_atom_type_scat_source
C C 0.0033 0.0016 'International Tables Vol C Tables 4.2.6.8 and 6.1.1.4'
H H 0.0000 0.0000 'International Tables Vol C Tables 4.2.6.8 and 6.1.1.4'
O O 0.0106 0.0060 'International Tables Vol C Tables 4.2.6.8 and 6.1.1.4'

loop_
_geom_angle_atom_site_label_1
_geom_angle_atom_site_label_2
_geom_angle_atom_site_label_3
_geom_angle
_geom_angle_publ_flag
C2 O2 C8 114.36(14) yes
C3 O3 C9 115.72(13) yes
C4 O4 C10 118.34(14) yes
C2 C1 C6 119.24(15) ?
C2 C1 C7 117.82(16) ?
C6 C1 C7 122.93(16) ?
O2 C2 C3 118.64(15) ?
O2 C2 C1 119.46(15) ?
C3 C2 C1 121.86(16) ?
O3 C3 C2 119.18(15) ?
O3 C3 C4 121.93(15) ?
C2 C3 C4 118.73(15) ?
O4 C4 C5 124.35(15) ?
O4 C4 C3 115.89(14) ?
C5 C4 C3 119.76(15) ?
C6 C5 C4 121.88(16) ?
C6 C5 H5 119.1 ?
C4 C5 H5 119.1 ?
C5 C6 C1 118.51(15) ?
C5 C6 C11 118.18(16) ?
C1 C6 C11 123.31(16) ?
O1 C7 C1 127.1(2) yes
O1 C7 H7 116.5 ?
C1 C7 H7 116.5 ?
O2 C8 H8C 109.5 ?
O2 C8 H8A 109.5 ?
O2 C8 H8B 109.5 ?
H8A C8 H8B 109.5 ?
H8A C8 H8C 109.5 ?
H8B C8 H8C 109.5 ?
O3 C9 H9A 109.5 ?
O3 C9 H9B 109.5 ?
O3 C9 H9C 109.5 ?
H9A C9 H9B 109.5 ?
H9A C9 H9C 109.5 ?
H9B C9 H9C 109.5 ?
O4 C10 H10A 109.5 ?
O4 C10 H10B 109.5 ?
O4 C10 H10C 109.5 ?
H10A C10 H10B 109.5 ?
H10A C10 H10C 109.5 ?
H10B C10 H10C 109.5 ?
C6 C11 H11A 109.5 ?
C6 C11 H11B 109.5 ?
C6 C11 H11C 109.5 ?
H11A C11 H11B 109.5 ?
H11A C11 H11C 109.5 ?
H11B C11 H11C 109.5 ?

loop_
_geom_bond_atom_site_label_1
_geom_bond_atom_site_label_2
_geom_bond_distance
_geom_bond_publ_flag
O1 C7 1.194(2) yes
O2 C2 1.380(2) yes
O2 C8 1.422(2) ?
O3 C3 1.3760(19) yes
O3 C9 1.440(2) ?
O4 C4 1.3551(19) yes
O4 C10 1.433(2) ?
C1 C7 1.472(2) yes
C2 C1 1.404(2) ?
C3 C2 1.381(2) ?
C4 C3 1.402(2) ?
C5 C4 1.391(2) ?
C5 H5 0.9300 ?
C6 C5 1.390(2) ?
C6 C1 1.406(2) ?
C7 H7 0.9300 ?
C8 H8A 0.9600 ?
C8 H8B 0.9600 ?
C8 H8C 0.9600 ?
C9 H9A 0.9600 ?
C9 H9B 0.9600 ?
C9 H9C 0.9600 ?
C10 H10A 0.9600 ?
C10 H10B 0.9600 ?
C10 H10C 0.9600 ?
C11 C6 1.508(2) yes
C11 H11A 0.9600 ?
C11 H11B 0.9600 ?
C11 H11C 0.9600 ?

loop_
_geom_torsion_atom_site_label_1
_geom_torsion_atom_site_label_2
_geom_torsion_atom_site_label_3
_geom_torsion_atom_site_label_4
_geom_torsion
_geom_torsion_publ_flag
C1 C6 C5 C4 0.3(2) ?
C11 C6 C5 C4 179.74(16) ?
C10 O4 C4 C5 -0.1(2) yes
C10 O4 C4 C3 -179.49(15) ?
C6 C5 C4 O4 -178.86(15) ?
C6 C5 C4 C3 0.5(2) ?
C9 O3 C3 C2 117.23(18) ?
C9 O3 C3 C4 -67.5(2) yes
O4 C4 C3 O3 2.7(2) ?
C5 C4 C3 O3 -176.77(15) ?
O4 C4 C3 C2 178.00(14) ?
C5 C4 C3 C2 -1.4(2) ?
C8 O2 C2 C3 -85.60(19) yes
C8 O2 C2 C1 96.55(19) ?
O3 C3 C2 O2 -0.8(2) ?
C4 C3 C2 O2 -176.28(15) ?
O3 C3 C2 C1 176.98(15) ?
C4 C3 C2 C1 1.5(2) ?
O2 C2 C1 C6 177.12(15) ?
C3 C2 C1 C6 -0.7(2) ?
O2 C2 C1 C7 -2.9(2) ?
C3 C2 C1 C7 179.34(15) ?
C5 C6 C1 C2 -0.3(2) ?
C11 C6 C1 C2 -179.66(16) ?
C5 C6 C1 C7 179.73(16) ?
C11 C6 C1 C7 0.3(3) ?
C2 C1 C7 O1 -171.3(2) ?
C6 C1 C7 O1 8.7(3) yes

loop_
_cod_related_entry_id
_cod_related_entry_database
_cod_related_entry_code
1 ChemSpider 80943
